data_7125450
loop_
_publ_author_name
'Sun, Xiao-Peng'
'Tang, Zheng'
'Yao, Zi-Shuo'
'Tao, Jun'

_publ_section_title
;
 A homochiral 3D framework of mechanically interlocked 1D loops with
 solvent-dependent spin-state switching behaviors.
;
_journal_issue 1
_journal_name_full 'Chemical communications (Cambridge, England)'
_journal_page_first 133
_journal_page_last 136
_journal_paper_doi 10.1039/c9cc09063k
_journal_volume 56
_journal_year 2020
_chemical_formula_moiety 'C78 H62 B2 Fe N6 O8'
_chemical_formula_sum 'C78 H62 B2 Fe N6 O8'
_chemical_formula_weight 1288.80
_space_group_crystal_system monoclinic
_space_group_IT_number 5
_space_group_name_Hall 'C 2y'
_space_group_name_H-M_alt 'C 1 2 1'
_atom_sites_solution_hydrogens geom
_atom_sites_solution_primary dual
_audit_creation_date 2019-11-09
_audit_creation_method
;
Olex2 1.2
(compiled 2018.05.29 svn.r3508 for OlexSys, GUI svn.r5506)
;
_audit_update_record
;
2019-11-15 deposited with the CCDC.	2019-11-26 downloaded from the CCDC.
;
_cell_angle_alpha 90
_cell_angle_beta 105.183(14)
_cell_angle_gamma 90
_cell_formula_units_Z 4
_cell_length_a 32.027(15)
_cell_length_b 16.640(10)
_cell_length_c 17.903(8)
_cell_measurement_reflns_used 7074
_cell_measurement_temperature 160(2)
_cell_measurement_theta_max 49.71
_cell_measurement_theta_min 3.01
_cell_volume 9208(8)
_computing_cell_refinement 'SAINT V8.38A (?, 2016)'
_computing_data_reduction 'SAINT V8.38A (?, 2016)'
_computing_molecular_graphics 'Olex2 (Dolomanov et al., 2009)'
_computing_publication_material 'Olex2 (Dolomanov et al., 2009)'
_computing_structure_refinement 'ShelXL (Sheldrick, 2015)'
_computing_structure_solution 'ShelXT (Sheldrick, 2015)'
_diffrn_ambient_temperature 159.99
_diffrn_measured_fraction_theta_full 0.994
_diffrn_measured_fraction_theta_max 0.994
_diffrn_measurement_device_type 'Bruker D8 VENTURE PHOTON II'
_diffrn_measurement_method 'phi and omega scans'
_diffrn_radiation_monochromator 'Helios multilayer optic'
_diffrn_radiation_type CuK\a
_diffrn_radiation_wavelength 1.54184
_diffrn_reflns_av_R_equivalents 0.0596
_diffrn_reflns_av_unetI/netI 0.0907
_diffrn_reflns_Laue_measured_fraction_full 0.994
_diffrn_reflns_Laue_measured_fraction_max 0.994
_diffrn_reflns_limit_h_max 32
_diffrn_reflns_limit_h_min -32
_diffrn_reflns_limit_k_max 16
_diffrn_reflns_limit_k_min -15
_diffrn_reflns_limit_l_max 16
_diffrn_reflns_limit_l_min -17
_diffrn_reflns_number 20016
_diffrn_reflns_point_group_measured_fraction_full 0.874
_diffrn_reflns_point_group_measured_fraction_max 0.874
_diffrn_reflns_theta_full 50.631
_diffrn_reflns_theta_max 50.631
_diffrn_reflns_theta_min 2.557
_diffrn_source_type Microfocus
_exptl_absorpt_coefficient_mu 1.677
_exptl_absorpt_correction_T_max 0.7500
_exptl_absorpt_correction_T_min 0.6173
_exptl_absorpt_correction_type multi-scan
_exptl_absorpt_process_details
'SADABS-2016/2 (Bruker,2016/2) was used for absorption correction. wR2(int) was 0.1145 before and 0.0844 after correction. The Ratio of minimum to maximum transmission is 0.8231. The \l/2 correction factor is Not present.'
_exptl_crystal_colour orange
_exptl_crystal_colour_primary orange
_exptl_crystal_density_diffrn 0.930
_exptl_crystal_description block
_exptl_crystal_F_000 2688
_exptl_crystal_size_max 0.11
_exptl_crystal_size_mid 0.08
_exptl_crystal_size_min 0.04
_refine_diff_density_max 0.358
_refine_diff_density_min -0.254
_refine_diff_density_rms 0.050
_refine_ls_abs_structure_details
;
 Flack x determined using 1853 quotients [(I+)-(I-)]/[(I+)+(I-)]
 (Parsons, Flack and Wagner, Acta Cryst. B69 (2013) 249-259).
;
_refine_ls_abs_structure_Flack 0.129(7)
_refine_ls_extinction_method none
_refine_ls_goodness_of_fit_ref 1.048
_refine_ls_hydrogen_treatment constr
_refine_ls_matrix_type full
_refine_ls_number_parameters 868
_refine_ls_number_reflns 8511
_refine_ls_number_restraints 21
_refine_ls_restrained_S_all 1.058
_refine_ls_R_factor_all 0.0907
_refine_ls_R_factor_gt 0.0655
_refine_ls_shift/su_max 0.001
_refine_ls_shift/su_mean 0.000
_refine_ls_structure_factor_coef Fsqd
_refine_ls_weighting_details 'w=1/[\s^2^(Fo^2^)+(0.1155P)^2^] where P=(Fo^2^+2Fc^2^)/3'
_refine_ls_weighting_scheme calc
_refine_ls_wR_factor_gt 0.1774
_refine_ls_wR_factor_ref 0.1920
_reflns_Friedel_coverage 0.682
_reflns_Friedel_fraction_full 0.742
_reflns_Friedel_fraction_max 0.742
_reflns_number_gt 6007
_reflns_number_total 8511
_reflns_threshold_expression 'I > 2\s(I)'
_cod_data_source_file c9cc09063k2.cif
_cod_data_source_block 1CH3CN_160K
_cod_depositor_comments 'Adding full bibliography for 7125447--7125452.cif.'
_cod_database_code 7125450
_shelx_shelxl_version_number 2018/3
_shelx_space_group_comment
;
The symmetry employed for this shelxl refinement is uniquely defined
by the following loop, which should always be used as a source of
symmetry information in preference to the above space-group names.
They are only intended as comments.
;
_shelx_estimated_absorpt_t_max 0.936
_shelx_estimated_absorpt_t_min 0.837
_diffrn_source_source 'Incoatc Ius 3.0 '
_olex2_refinement_description
;
1. Fixed Uiso
 At 1.2 times of:
  All C(H) groups, All C(H,H) groups, All C(H,H,H,H) groups
 At 1.5 times of:
  All B(H,H,H) groups, All C(H,H,H) groups, All C(H,H,H,H,H,H) groups
2. Restrained distances
 O5-C49
 1.45 with sigma of 0.01
 B2-C2
 1.6 with sigma of 0.02
 C1-B1
 1.6 with sigma of 0.02
 O8B-C77
 1.45 with sigma of 0.02
 O8A-C77
 1.45 with sigma of 0.02
 O6B-C76
 1.5 with sigma of 0.02
 O6A-C76
 1.5 with sigma of 0.02
 O8A-C78A
 1.45 with sigma of 0.02
 O8B-C78B
 1.45 with sigma of 0.02
 C78A-C77
 2.3 with sigma of 0.04
 C78B-C77
 2.3 with sigma of 0.04
3. Rigid bond restraints
 C8, C9
 with sigma for 1-2 distances of 0.01 and sigma for 1-3 distances of 0.01
 C75, O6B
 with sigma for 1-2 distances of 0.01 and sigma for 1-3 distances of 0.01
 C76, O6B
 with sigma for 1-2 distances of 0.01 and sigma for 1-3 distances of 0.01
4. Uiso/Uaniso restraints and constraints
Uanis(C27) \\sim Ueq: with sigma of 0.01 and sigma for terminal atoms of 0.02
5. Others
 Sof(C78B)=Sof(H78D)=Sof(H78E)=Sof(H78F)=Sof(O8B)=1-FVAR(1)
 Sof(C78A)=Sof(H78A)=Sof(H78B)=Sof(H78C)=Sof(O8A)=FVAR(1)
 Fixed Sof: H75A(0.35) H75B(0.35) H75C(0.65) H75D(0.65) H76A(0.35) H76B(0.35)
 H76C(0.35) H76D(0.65) H76E(0.65) H76F(0.65) H77A(0.7) H77B(0.7) H77C(0.3)
 H77D(0.3) O6A(0.35) O6B(0.65)
6.a Secondary CH2 refined with riding coordinates:
 C71(H71A,H71B), C73(H73A,H73B), C75(H75A,H75B), C75(H75C,H75D), C77(H77A,
 H77B), C77(H77C,H77D)
6.b Me refined with riding coordinates:
 C76(H76A,H76B,H76C), C76(H76D,H76E,H76F), C78A(H78A,H78B,H78C), C78B(H78D,
 H78E,H78F)
6.c Aromatic/amide H refined with riding coordinates:
 C3(H3), C4(H4), C6(H6), C7(H7), C11(H11), C13(H13), C14(H14), C18(H18),
 C19(H19), C22(H22), C23(H23), C25(H25), C27(H27), C28(H28), C33(H33), C34(H34),
  C35(H35), C36(H36), C37(H37), C38(H38), C40(H40), C41(H41), C45(H45),
 C47(H47), C48(H48), C52(H52), C53(H53), C56(H56), C57(H57), C59(H59), C61(H61),
  C62(H62), C67(H67), C68(H68), C69(H69), C70(H70)
6.d Idealised Me refined as rotating group:
 B2(H2A,H2B,H2C), C72(H72A,H72B,H72C), C74(H74A,H74B,H74C), B1(H1A,H1B,H1C)
;
_smtbx_masks_special_details
;
A solvent mask was calculated and 674.4 electrons were found in a volume of 3099.1\%A^3 in 1-CH^3^CN-160K void. This is consistent with the presence of 7.5[CH3CN ] per formula unit which account for 660.0 electrons.
;
_olex2_submission_special_instructions 'No special instructions were received'

loop_
_space_group_symop_operation_xyz
'x, y, z'
'-x, y, -z'
'x+1/2, y+1/2, z'
'-x+1/2, y+1/2, -z'

loop_
_atom_site_label
_atom_site_type_symbol
_atom_site_fract_x
_atom_site_fract_y
_atom_site_fract_z
_atom_site_U_iso_or_equiv
_atom_site_adp_type
_atom_site_occupancy
_atom_site_site_symmetry_order
_atom_site_calc_flag
_atom_site_refinement_flags_posn
_atom_site_refinement_flags_adp
_atom_site_refinement_flags_occupancy
_atom_site_disorder_assembly
_atom_site_disorder_group
B2 B 0.1793(6) 0.4065(11) 0.2845(9) 0.117(6) Uani 1 1 d D . . . .
H2A H 0.155191 0.394793 0.239359 0.175 Uiso 1 1 calc GR . . . .
H2B H 0.167939 0.422403 0.328078 0.175 Uiso 1 1 calc GR . . . .
H2C H 0.197333 0.358412 0.298516 0.175 Uiso 1 1 calc GR . . . .
C1 C 0.3103(5) 0.7830(9) 0.2554(7) 0.110(5) Uani 1 1 d D . . . .
C2 C 0.2072(4) 0.4766(8) 0.2645(5) 0.062(3) Uani 1 1 d D . . . .
C3 C 0.2050(4) 0.7636(8) 0.2810(7) 0.075(3) Uani 1 1 d . . . . .
H3 H 0.229245 0.776226 0.322893 0.090 Uiso 1 1 calc R . . . .
C4 C 0.1720(4) 0.8158(9) 0.2642(6) 0.087(4) Uani 1 1 d . . . . .
H4 H 0.174287 0.865242 0.291490 0.105 Uiso 1 1 calc R . . . .
C5 C 0.1377(5) 0.8000(10) 0.2122(9) 0.102(5) Uani 1 1 d . . . . .
C6 C 0.1361(4) 0.7276(14) 0.1723(8) 0.125(7) Uani 1 1 d . . . . .
H6 H 0.110040 0.714500 0.134829 0.150 Uiso 1 1 calc R . . . .
C7 C 0.1714(3) 0.6716(8) 0.1842(6) 0.082(4) Uani 1 1 d . . . . .
H7 H 0.171475 0.623516 0.155613 0.099 Uiso 1 1 calc R . . . .
C8 C 0.0969(5) 0.8440(8) 0.1898(7) 0.102(4) Uani 1 1 d . U . . .
C9 C 0.0660(5) 0.8896(10) 0.1726(8) 0.109(5) Uani 1 1 d . U . . .
C10 C 0.0253(4) 0.9296(11) 0.1462(7) 0.098(4) Uani 1 1 d . . . . .
C11 C 0.0195(4) 1.0025(10) 0.1705(8) 0.090(4) Uani 1 1 d . . . . .
H11 H 0.041829 1.026879 0.209475 0.107 Uiso 1 1 calc R . . . .
C12 C -0.0194(3) 1.0449(8) 0.1397(6) 0.071(3) Uani 1 1 d . . . . .
C13 C -0.0262(4) 1.1230(9) 0.1636(7) 0.094(4) Uani 1 1 d . . . . .
H13 H -0.004021 1.147226 0.202971 0.112 Uiso 1 1 calc R . . . .
C14 C -0.0643(4) 1.1674(8) 0.1323(7) 0.091(4) Uani 1 1 d . . . . .
H14 H -0.067446 1.220710 0.148893 0.109 Uiso 1 1 calc R . . . .
C15 C -0.0958(3) 1.1322(9) 0.0786(7) 0.090(4) Uani 1 1 d . . . . .
C16 C -0.0926(3) 1.0519(6) 0.0537(5) 0.056(3) Uani 1 1 d . . . . .
C17 C -0.0539(3) 1.0083(7) 0.0852(6) 0.066(3) Uani 1 1 d . . . . .
C18 C -0.0482(3) 0.9282(8) 0.0622(7) 0.094(4) Uani 1 1 d . . . . .
H18 H -0.071444 0.899670 0.028710 0.113 Uiso 1 1 calc R . . . .
C19 C -0.0108(4) 0.8951(8) 0.0878(7) 0.093(4) Uani 1 1 d . . . . .
H19 H -0.006368 0.844207 0.066988 0.111 Uiso 1 1 calc R . . . .
C20 C -0.1319(3) 1.0118(8) 0.0011(5) 0.071(3) Uani 1 1 d . . . . .
C21 C -0.1540(4) 0.9567(8) 0.0257(6) 0.079(3) Uani 1 1 d . . . . .
C22 C -0.1901(5) 0.9215(8) -0.0230(8) 0.101(4) Uani 1 1 d . . . . .
H22 H -0.205580 0.882706 -0.001960 0.122 Uiso 1 1 calc R . . . .
C23 C -0.2045(4) 0.9394(8) -0.0984(8) 0.088(4) Uani 1 1 d . . . . .
H23 H -0.229159 0.913222 -0.130167 0.106 Uiso 1 1 calc R . . . .
C24 C -0.1824(3) 0.9969(7) -0.1285(6) 0.066(3) Uani 1 1 d . . . . .
C25 C -0.1955(4) 1.0174(8) -0.2073(7) 0.093(4) Uani 1 1 d . . . . .
H25 H -0.221624 0.996950 -0.239887 0.112 Uiso 1 1 calc R . . . .
C26 C -0.1683(5) 1.0697(8) -0.2369(6) 0.083(4) Uani 1 1 d . . . . .
C27 C -0.1309(4) 1.0977(8) -0.1902(6) 0.088(4) Uani 1 1 d . U . . .
H27 H -0.113202 1.129987 -0.213237 0.106 Uiso 1 1 calc R . . . .
C28 C -0.1173(4) 1.0842(7) -0.1165(8) 0.089(4) Uani 1 1 d . . . . .
H28 H -0.091430 1.108477 -0.086593 0.107 Uiso 1 1 calc R . . . .
C29 C -0.1426(3) 1.0305(6) -0.0801(6) 0.071(3) Uani 1 1 d . . . . .
C30 C -0.1830(5) 1.0973(9) -0.3178(7) 0.119(6) Uani 1 1 d . . . . .
C31 C -0.1958(4) 1.1085(9) -0.3844(7) 0.115(5) Uani 1 1 d . . . . .
C32 C -0.2054(4) 1.1218(8) -0.4663(5) 0.074(3) Uani 1 1 d . . . . .
C33 C -0.1772(4) 1.1447(7) -0.5089(6) 0.072(3) Uani 1 1 d . . . . .
H33 H -0.148655 1.158814 -0.480667 0.087 Uiso 1 1 calc R . . . .
C34 C -0.1862(3) 1.1489(8) -0.5858(6) 0.085(4) Uani 1 1 d . . . . .
H34 H -0.164135 1.161014 -0.610676 0.102 Uiso 1 1 calc R . . . .
C35 C -0.2586(3) 1.1212(7) -0.5922(5) 0.068(3) Uani 1 1 d . . . . .
H35 H -0.287835 1.117110 -0.621546 0.082 Uiso 1 1 calc R . . . .
C36 C -0.2485(4) 1.1124(7) -0.5120(7) 0.084(4) Uani 1 1 d . . . . .
H36 H -0.270834 1.100077 -0.487752 0.101 Uiso 1 1 calc R . . . .
C37 C 0.3468(4) 0.5759(7) 0.2379(6) 0.075(3) Uani 1 1 d . . . . .
H37 H 0.340928 0.612836 0.195928 0.091 Uiso 1 1 calc R . . . .
C38 C 0.3872(3) 0.5431(7) 0.2598(7) 0.083(3) Uani 1 1 d . . . . .
H38 H 0.408796 0.559079 0.235239 0.099 Uiso 1 1 calc R . . . .
C39 C 0.3966(4) 0.4838(7) 0.3206(6) 0.072(3) Uani 1 1 d . . . . .
C40 C 0.3620(4) 0.4623(6) 0.3521(5) 0.063(3) Uani 1 1 d . . . . .
H40 H 0.365288 0.422333 0.391088 0.076 Uiso 1 1 calc R . . . .
C41 C 0.3228(3) 0.5025(7) 0.3231(7) 0.070(3) Uani 1 1 d . . . . .
H41 H 0.299766 0.485329 0.343588 0.084 Uiso 1 1 calc R . . . .
C42 C 0.4360(3) 0.4501(7) 0.3410(6) 0.078(4) Uani 1 1 d . . . . .
C43 C 0.4709(5) 0.4201(9) 0.3601(7) 0.101(4) Uani 1 1 d . . . . .
C44 C 0.5164(4) 0.3874(9) 0.3934(7) 0.083(4) Uani 1 1 d . . . . .
C45 C 0.5517(4) 0.4284(8) 0.3950(5) 0.073(3) Uani 1 1 d . . . . .
H45 H 0.548281 0.482877 0.378741 0.088 Uiso 1 1 calc R . . . .
C46 C 0.5941(4) 0.3979(7) 0.4191(6) 0.070(3) Uani 1 1 d . . . . .
C47 C 0.6309(3) 0.4403(6) 0.4214(6) 0.062(3) Uani 1 1 d . . . . .
H47 H 0.628046 0.493680 0.401783 0.075 Uiso 1 1 calc R . . . .
C48 C 0.6724(4) 0.4093(8) 0.4512(6) 0.071(3) Uani 1 1 d . . . . .
H48 H 0.697617 0.440218 0.453523 0.086 Uiso 1 1 calc R . . . .
C49 C 0.6745(4) 0.3265(9) 0.4785(6) 0.082(4) Uani 1 1 d D . . . .
C50 C 0.6397(4) 0.2815(8) 0.4778(5) 0.070(3) Uani 1 1 d . . . . .
C51 C 0.5987(3) 0.3173(7) 0.4467(6) 0.067(3) Uani 1 1 d . . . . .
C52 C 0.5600(4) 0.2734(7) 0.4491(6) 0.076(3) Uani 1 1 d . . . . .
H52 H 0.562838 0.221056 0.471005 0.091 Uiso 1 1 calc R . . . .
C53 C 0.5178(4) 0.3064(10) 0.4197(7) 0.099(4) Uani 1 1 d . . . . .
H53 H 0.492289 0.276422 0.417813 0.119 Uiso 1 1 calc R . . . .
C54 C 0.6441(3) 0.1997(8) 0.5048(6) 0.065(3) Uani 1 1 d . . . . .
C55 C 0.6327(4) 0.1384(10) 0.4588(6) 0.086(4) Uani 1 1 d . . . . .
C56 C 0.6391(5) 0.0576(10) 0.4799(9) 0.123(6) Uani 1 1 d . . . . .
H56 H 0.634303 0.015720 0.442481 0.148 Uiso 1 1 calc R . . . .
C57 C 0.6533(5) 0.0417(9) 0.5603(10) 0.119(5) Uani 1 1 d . . . . .
H57 H 0.655176 -0.012078 0.578603 0.143 Uiso 1 1 calc R . . . .
C58 C 0.6641(5) 0.1032(12) 0.6110(7) 0.110(5) Uani 1 1 d . . . . .
C59 C 0.6794(4) 0.0867(8) 0.6936(8) 0.095(4) Uani 1 1 d . . . . .
H59 H 0.682072 0.032550 0.710864 0.114 Uiso 1 1 calc R . . . .
C60 C 0.6896(4) 0.1446(10) 0.7445(7) 0.089(4) Uani 1 1 d . . . . .
C61 C 0.6859(4) 0.2248(8) 0.7181(8) 0.092(4) Uani 1 1 d . . . . .
H61 H 0.692846 0.267272 0.754694 0.110 Uiso 1 1 calc R . . . .
C62 C 0.6732(4) 0.2422(9) 0.6439(6) 0.086(4) Uani 1 1 d . . . . .
H62 H 0.672960 0.296573 0.627643 0.103 Uiso 1 1 calc R . . . .
C63 C 0.6599(4) 0.1811(9) 0.5882(6) 0.079(3) Uani 1 1 d . . . . .
C64 C 0.7042(3) 0.1273(9) 0.8279(6) 0.087(3) Uani 1 1 d . . . . .
C65 C 0.7158(3) 0.1238(8) 0.8962(7) 0.085(3) Uani 1 1 d . . . . .
C66 C 0.7276(3) 0.1205(10) 0.9779(7) 0.086(4) Uani 1 1 d . . . . .
C67 C 0.7328(4) 0.1935(8) 1.0198(7) 0.087(4) Uani 1 1 d . . . . .
H67 H 0.729072 0.243752 0.993694 0.105 Uiso 1 1 calc R . . . .
C68 C 0.7434(4) 0.1898(8) 1.0990(7) 0.083(4) Uani 1 1 d . . . . .
H68 H 0.745758 0.239044 1.126703 0.100 Uiso 1 1 calc R . . . .
C69 C 0.7455(3) 0.0529(8) 1.0991(6) 0.065(3) Uani 1 1 d . . . . .
H69 H 0.750392 0.004228 1.127744 0.078 Uiso 1 1 calc R . . . .
C70 C 0.7343(3) 0.0482(8) 1.0218(6) 0.072(3) Uani 1 1 d . . . . .
H70 H 0.730959 -0.002558 0.996630 0.086 Uiso 1 1 calc R . . . .
C71 C -0.1421(5) 1.2422(17) 0.0726(16) 0.184(10) Uani 1 1 d . . . . .
H71A H -0.139162 1.239911 0.129018 0.221 Uiso 1 1 calc R . . . .
H71B H -0.172105 1.258294 0.046565 0.221 Uiso 1 1 calc R . . . .
C72 C -0.1172(6) 1.326(2) -0.0296(15) 0.257(15) Uani 1 1 d . . . . .
H72A H -0.118831 1.384389 -0.034433 0.385 Uiso 1 1 calc GR . . . .
H72B H -0.143771 1.301852 -0.061979 0.385 Uiso 1 1 calc GR . . . .
H72C H -0.092292 1.306149 -0.046550 0.385 Uiso 1 1 calc GR . . . .
C73 C -0.1624(4) 0.8824(8) 0.1376(7) 0.087(4) Uani 1 1 d . . . . .
H73A H -0.149806 0.882722 0.194334 0.105 Uiso 1 1 calc R . . . .
H73B H -0.193011 0.899419 0.127507 0.105 Uiso 1 1 calc R . . . .
C74 C -0.1180(5) 0.7701(10) 0.1372(17) 0.222(13) Uani 1 1 d . . . . .
H74A H -0.096322 0.811875 0.137489 0.333 Uiso 1 1 calc GR . . . .
H74B H -0.114623 0.726559 0.102382 0.333 Uiso 1 1 calc GR . . . .
H74C H -0.113875 0.748917 0.189661 0.333 Uiso 1 1 calc GR . . . .
C75 C 0.7543(6) 0.3501(15) 0.5257(11) 0.158(8) Uani 1 1 d . U . . .
H75A H 0.750161 0.382561 0.569517 0.190 Uiso 0.35 1 calc R . P A 1
H75B H 0.779236 0.314658 0.548173 0.190 Uiso 0.35 1 calc R . P A 1
H75C H 0.746584 0.406959 0.531328 0.190 Uiso 0.65 1 calc R . P B 2
H75D H 0.778793 0.332859 0.568931 0.190 Uiso 0.65 1 calc R . P B 2
C76 C 0.8004(6) 0.3562(15) 0.4595(11) 0.209(11) Uani 1 1 d D U . . .
H76A H 0.813444 0.391846 0.428242 0.313 Uiso 0.35 1 calc R . P C 1
H76B H 0.823004 0.336187 0.503724 0.313 Uiso 0.35 1 calc R . P C 1
H76C H 0.786478 0.310804 0.427816 0.313 Uiso 0.35 1 calc R . P C 1
H76D H 0.810856 0.348114 0.413249 0.313 Uiso 0.65 1 calc R . P D 2
H76E H 0.801164 0.413651 0.471953 0.313 Uiso 0.65 1 calc R . P D 2
H76F H 0.819045 0.326780 0.503091 0.313 Uiso 0.65 1 calc R . P D 2
C77 C 0.6051(8) 0.0893(11) 0.3268(7) 0.193(12) Uani 1 1 d D . . . .
H77A H 0.613026 0.036860 0.352630 0.232 Uiso 0.7 1 calc R . P E 1
H77B H 0.615575 0.091744 0.279472 0.232 Uiso 0.7 1 calc R . P E 1
H77C H 0.594752 0.114161 0.274932 0.232 Uiso 0.3 1 calc R . P F 2
H77D H 0.631082 0.057869 0.325238 0.232 Uiso 0.3 1 calc R . P F 2
C78A C 0.5436(13) 0.178(3) 0.268(2) 0.25(2) Uiso 0.66(3) 1 d D . P G 1
H78A H 0.512167 0.181994 0.259567 0.381 Uiso 0.66(3) 1 calc R . P G 1
H78B H 0.557523 0.224236 0.298627 0.381 Uiso 0.66(3) 1 calc R . P G 1
H78C H 0.550705 0.177779 0.218057 0.381 Uiso 0.66(3) 1 calc R . P G 1
O8A O 0.5591(11) 0.104(3) 0.310(3) 0.32(2) Uiso 0.66(3) 1 d D . P G 1
Fe1 Fe 0.26084(4) 0.63027(11) 0.25629(8) 0.0644(5) Uani 1 1 d . . . . .
N1 N 0.2948(3) 0.7189(6) 0.2572(5) 0.075(3) Uani 1 1 d . . . . .
N2 N 0.2266(3) 0.5300(6) 0.2565(5) 0.064(2) Uani 1 1 d . . . . .
N3 N 0.2060(3) 0.6993(8) 0.2450(6) 0.081(3) Uani 1 1 d . . . . .
N4 N 0.3132(3) 0.5593(6) 0.2726(4) 0.060(2) Uani 1 1 d . . . . .
N5 N -0.2280(3) 1.1352(6) -0.6283(4) 0.065(2) Uani 1 1 d . . . . .
N6 N 0.7503(2) 0.1234(6) 1.1391(4) 0.063(2) Uani 1 1 d . . . . .
O1 O -0.1339(3) 1.1689(5) 0.0471(4) 0.088(2) Uani 1 1 d . . . . .
O2 O -0.1119(6) 1.3016(15) 0.0566(11) 0.234(9) Uani 1 1 d . . . . .
O3 O -0.1398(2) 0.9389(5) 0.1032(4) 0.087(2) Uani 1 1 d . . . . .
O4 O -0.1611(3) 0.8044(6) 0.1105(5) 0.112(3) Uani 1 1 d . . . . .
O5 O 0.7154(2) 0.2921(6) 0.5084(4) 0.088(2) Uani 1 1 d D . . . .
O7 O 0.6210(3) 0.1541(5) 0.3771(5) 0.106(3) Uani 1 1 d . . . . .
O6A O 0.7691(6) 0.3994(10) 0.4867(15) 0.057(5) Uani 0.35 1 d D . P H 1
O6B O 0.7593(5) 0.329(3) 0.4460(10) 0.33(3) Uani 0.65 1 d D U P H 2
C78B C 0.5318(10) 0.064(3) 0.321(3) 0.144(19) Uiso 0.34(3) 1 d D . P G 2
H78D H 0.511822 0.020250 0.323794 0.216 Uiso 0.34(3) 1 calc R . P G 2
H78E H 0.532234 0.102983 0.362262 0.216 Uiso 0.34(3) 1 calc R . P G 2
H78F H 0.522095 0.090874 0.270581 0.216 Uiso 0.34(3) 1 calc R . P G 2
O8B O 0.5741(6) 0.0325(13) 0.3299(11) 0.066(10) Uiso 0.34(3) 1 d D . P G 2
B1 B 0.3339(8) 0.8680(10) 0.2537(11) 0.166(10) Uani 1 1 d D . . . .
H1A H 0.345121 0.887886 0.306722 0.248 Uiso 1 1 calc GR . . . .
H1B H 0.313071 0.906718 0.223721 0.248 Uiso 1 1 calc GR . . . .
H1C H 0.357871 0.861305 0.229658 0.248 Uiso 1 1 calc GR . . . .

loop_
_atom_site_aniso_label
_atom_site_aniso_U_11
_atom_site_aniso_U_22
_atom_site_aniso_U_33
_atom_site_aniso_U_23
_atom_site_aniso_U_13
_atom_site_aniso_U_12
B2 0.122(13) 0.142(17) 0.084(11) 0.022(11) 0.024(10) 0.013(13)
C1 0.171(14) 0.090(12) 0.050(7) -0.008(8) -0.002(8) 0.064(11)
C2 0.065(7) 0.075(9) 0.041(6) -0.007(6) 0.001(5) -0.019(7)
C3 0.082(9) 0.072(9) 0.064(7) -0.014(7) 0.008(6) 0.018(7)
C4 0.069(7) 0.132(12) 0.051(7) 0.014(7) -0.004(6) 0.014(9)
C5 0.116(12) 0.109(12) 0.083(9) -0.001(9) 0.030(9) 0.062(10)
C6 0.054(8) 0.22(2) 0.087(10) 0.059(12) 0.001(7) -0.014(11)
C7 0.056(7) 0.124(11) 0.065(7) 0.022(6) 0.012(6) 0.028(7)
C8 0.126(11) 0.099(11) 0.078(8) 0.016(7) 0.021(8) 0.051(9)
C9 0.094(10) 0.145(14) 0.092(9) 0.017(9) 0.030(8) 0.022(9)
C10 0.090(10) 0.125(13) 0.078(8) 0.006(9) 0.019(7) 0.035(10)
C11 0.064(7) 0.099(11) 0.107(9) 0.030(9) 0.023(7) 0.025(7)
C12 0.058(7) 0.088(10) 0.062(7) 0.037(7) 0.008(6) 0.011(7)
C13 0.099(9) 0.063(9) 0.105(8) 0.015(8) 0.003(7) -0.041(8)
C14 0.076(8) 0.092(10) 0.088(8) 0.014(7) -0.006(7) -0.005(7)
C15 0.053(7) 0.087(10) 0.110(9) 0.049(9) -0.012(6) -0.033(8)
C16 0.072(7) 0.034(7) 0.060(6) 0.013(5) 0.012(5) -0.012(5)
C17 0.063(7) 0.063(8) 0.069(7) 0.028(6) 0.010(6) 0.002(6)
C18 0.058(7) 0.085(10) 0.102(9) 0.011(7) -0.044(6) 0.030(7)
C19 0.101(10) 0.099(10) 0.102(9) -0.013(8) 0.068(9) -0.001(9)
C20 0.047(6) 0.127(11) 0.037(6) -0.026(7) 0.007(5) 0.016(7)
C21 0.080(8) 0.104(10) 0.061(8) -0.007(7) 0.035(7) -0.010(8)
C22 0.128(10) 0.080(10) 0.083(9) 0.018(7) 0.005(8) -0.038(8)
C23 0.078(7) 0.076(9) 0.103(11) 0.011(8) 0.010(7) -0.009(7)
C24 0.064(7) 0.067(8) 0.058(7) -0.018(6) 0.003(6) 0.019(6)
C25 0.083(8) 0.093(10) 0.074(8) -0.011(7) -0.031(7) 0.033(7)
C26 0.112(10) 0.101(10) 0.050(7) 0.017(6) 0.046(8) 0.025(8)
C27 0.082(7) 0.128(10) 0.041(6) 0.022(6) -0.008(5) 0.018(6)
C28 0.091(8) 0.073(9) 0.104(10) 0.015(7) 0.030(8) 0.010(7)
C29 0.077(7) 0.053(7) 0.068(7) 0.016(6) -0.007(6) 0.024(6)
C30 0.138(11) 0.158(15) 0.055(8) 0.028(8) 0.012(7) 0.079(10)
C31 0.124(10) 0.147(15) 0.062(9) -0.002(8) 0.005(7) 0.049(10)
C32 0.093(8) 0.088(9) 0.036(6) -0.004(6) 0.008(6) 0.033(7)
C33 0.092(7) 0.048(7) 0.077(8) -0.005(6) 0.024(6) -0.006(6)
C34 0.077(7) 0.116(11) 0.044(6) -0.015(6) -0.017(5) 0.019(7)
C35 0.072(6) 0.092(9) 0.049(6) 0.008(6) 0.031(5) 0.022(7)
C36 0.093(8) 0.086(10) 0.082(8) 0.014(7) 0.040(7) 0.042(7)
C37 0.099(9) 0.077(8) 0.044(6) 0.017(5) 0.007(6) 0.002(7)
C38 0.056(7) 0.071(8) 0.112(9) 0.004(8) 0.004(6) 0.002(6)
C39 0.071(8) 0.063(8) 0.080(7) 0.005(6) 0.017(6) -0.013(6)
C40 0.085(8) 0.056(7) 0.047(6) 0.007(5) 0.012(6) 0.019(6)
C41 0.064(7) 0.074(8) 0.076(7) -0.012(7) 0.025(6) -0.017(6)
C42 0.032(5) 0.107(10) 0.079(8) 0.032(6) -0.012(5) 0.028(6)
C43 0.119(12) 0.126(12) 0.073(8) -0.001(8) 0.055(8) -0.013(10)
C44 0.049(8) 0.096(11) 0.096(9) 0.007(8) 0.005(6) 0.036(7)
C45 0.053(7) 0.097(9) 0.058(6) 0.020(6) -0.008(5) 0.046(7)
C46 0.089(9) 0.062(9) 0.065(7) 0.002(6) 0.031(6) 0.001(7)
C47 0.060(7) 0.039(6) 0.081(7) 0.010(5) 0.008(5) 0.007(6)
C48 0.089(8) 0.079(9) 0.058(6) -0.003(6) 0.040(6) -0.001(7)
C49 0.078(9) 0.117(13) 0.051(6) -0.001(7) 0.016(6) 0.026(9)
C50 0.078(8) 0.082(10) 0.043(6) 0.015(6) 0.004(5) -0.007(8)
C51 0.055(7) 0.060(8) 0.091(7) 0.000(6) 0.027(6) 0.014(6)
C52 0.078(8) 0.085(9) 0.062(7) 0.005(6) 0.013(6) 0.020(7)
C53 0.085(9) 0.124(13) 0.093(9) 0.010(9) 0.033(7) 0.007(9)
C54 0.076(7) 0.063(9) 0.052(7) -0.010(7) 0.011(5) 0.001(6)
C55 0.111(8) 0.087(10) 0.052(7) 0.042(8) 0.005(6) -0.007(9)
C56 0.153(13) 0.089(13) 0.097(11) -0.024(9) -0.020(9) 0.042(10)
C57 0.172(14) 0.061(9) 0.114(13) 0.006(9) 0.018(11) -0.002(9)
C58 0.141(12) 0.129(16) 0.052(8) 0.015(9) 0.013(7) 0.016(10)
C59 0.128(11) 0.037(7) 0.112(11) -0.012(8) 0.016(9) 0.005(7)
C60 0.082(7) 0.095(11) 0.090(9) 0.016(9) 0.022(6) 0.031(8)
C61 0.102(9) 0.079(10) 0.095(10) 0.016(8) 0.030(7) 0.043(8)
C62 0.098(8) 0.127(12) 0.029(6) 0.017(7) 0.009(5) 0.045(8)
C63 0.097(8) 0.081(10) 0.053(8) 0.016(7) 0.011(6) 0.017(7)
C64 0.096(8) 0.123(11) 0.041(7) 0.004(7) 0.017(5) 0.018(9)
C65 0.102(8) 0.095(10) 0.062(8) 0.029(7) 0.027(6) 0.010(8)
C66 0.071(6) 0.101(11) 0.073(8) 0.029(9) -0.005(5) 0.009(7)
C67 0.107(9) 0.072(10) 0.067(8) 0.004(7) -0.006(7) -0.011(7)
C68 0.093(8) 0.051(8) 0.082(9) 0.020(7) -0.020(7) -0.008(6)
C69 0.066(6) 0.068(9) 0.064(8) 0.007(6) 0.023(5) 0.012(6)
C70 0.070(7) 0.109(10) 0.038(7) 0.008(6) 0.016(5) 0.001(7)
C71 0.063(9) 0.21(3) 0.25(3) 0.00(2) -0.023(13) 0.038(13)
C72 0.092(12) 0.45(5) 0.21(2) -0.07(3) 0.023(15) -0.06(2)
C73 0.117(9) 0.053(8) 0.094(9) 0.009(7) 0.033(7) -0.017(7)
C74 0.100(11) 0.103(14) 0.50(4) 0.126(19) 0.146(18) 0.024(10)
C75 0.113(14) 0.21(2) 0.156(15) 0.065(16) 0.039(13) 0.068(15)
C76 0.154(14) 0.34(3) 0.172(18) -0.082(19) 0.122(15) -0.049(18)
C77 0.40(4) 0.104(13) 0.041(8) 0.008(8) 0.000(12) 0.001(18)
Fe1 0.0657(9) 0.0709(12) 0.0528(9) 0.0064(9) 0.0087(7) 0.0051(9)
N1 0.122(8) 0.037(6) 0.060(5) -0.010(5) 0.011(5) 0.006(6)
N2 0.045(5) 0.081(8) 0.054(5) 0.003(5) -0.011(4) 0.006(5)
N3 0.057(6) 0.109(9) 0.070(6) 0.033(6) 0.007(5) 0.014(6)
N4 0.069(5) 0.075(7) 0.034(4) 0.016(4) 0.012(4) 0.004(5)
N5 0.077(5) 0.063(6) 0.052(4) 0.011(5) 0.009(5) 0.013(5)
N6 0.065(5) 0.052(6) 0.065(5) 0.018(6) 0.006(4) 0.011(5)
O1 0.102(6) 0.066(6) 0.076(5) -0.008(4) -0.014(4) 0.020(5)
O2 0.158(13) 0.34(3) 0.209(16) 0.090(17) 0.051(13) 0.126(17)
O3 0.085(5) 0.118(7) 0.046(4) 0.001(4) -0.004(4) -0.031(5)
O4 0.126(7) 0.101(8) 0.098(6) 0.009(5) 0.011(5) -0.011(6)
O5 0.060(5) 0.146(8) 0.057(4) 0.023(4) 0.011(4) 0.013(5)
O7 0.140(7) 0.080(7) 0.080(6) -0.007(5) -0.005(5) 0.029(5)
O6A 0.073(14) 0.019(10) 0.089(16) -0.013(10) 0.036(13) -0.011(9)
O6B 0.088(12) 0.81(9) 0.083(11) 0.09(2) 0.020(10) -0.06(2)
B1 0.28(3) 0.044(11) 0.140(16) -0.008(10) -0.003(17) -0.074(14)

loop_
_atom_type_symbol
_atom_type_description
_atom_type_scat_dispersion_real
_atom_type_scat_dispersion_imag
_atom_type_scat_source
C C 0.0181 0.0091 'International Tables Vol C Tables 4.2.6.8 and 6.1.1.4'
H H 0.0000 0.0000 'International Tables Vol C Tables 4.2.6.8 and 6.1.1.4'
B B 0.0090 0.0039 'International Tables Vol C Tables 4.2.6.8 and 6.1.1.4'
Fe Fe -1.1336 3.1974 'International Tables Vol C Tables 4.2.6.8 and 6.1.1.4'
N N 0.0311 0.0180 'International Tables Vol C Tables 4.2.6.8 and 6.1.1.4'
O O 0.0492 0.0322 'International Tables Vol C Tables 4.2.6.8 and 6.1.1.4'

loop_
_geom_angle_atom_site_label_1
_geom_angle_atom_site_label_2
_geom_angle_atom_site_label_3
_geom_angle
_geom_angle_site_symmetry_1
_geom_angle_site_symmetry_3
H2A B2 H2B 109.5 . .
H2A B2 H2C 109.5 . .
H2B B2 H2C 109.5 . .
C2 B2 H2A 109.5 . .
C2 B2 H2B 109.5 . .
C2 B2 H2C 109.5 . .
N1 C1 B1 177.1(16) . .
N2 C2 B2 173.4(12) . .
C4 C3 H3 117.9 . .
N3 C3 H3 117.9 . .
N3 C3 C4 124.2(12) . .
C3 C4 H4 119.6 . .
C5 C4 C3 120.8(14) . .
C5 C4 H4 119.6 . .
C4 C5 C6 117.6(13) . .
C4 C5 C8 129.7(15) . .
C6 C5 C8 112.6(15) . .
C5 C6 H6 117.9 . .
C5 C6 C7 124.3(12) . .
C7 C6 H6 117.9 . .
C6 C7 H7 125.4 . .
N3 C7 C6 109.3(12) . .
N3 C7 H7 125.4 . .
C9 C8 C5 171.8(17) . .
C8 C9 C10 169.1(18) . .
C9 C10 C19 122.5(15) . .
C11 C10 C9 121.0(14) . .
C11 C10 C19 116.5(12) . .
C10 C11 H11 119.4 . .
C10 C11 C12 121.2(14) . .
C12 C11 H11 119.4 . .
C13 C12 C11 122.4(13) . .
C13 C12 C17 117.1(9) . .
C17 C12 C11 120.5(13) . .
C12 C13 H13 118.3 . .
C12 C13 C14 123.4(10) . .
C14 C13 H13 118.3 . .
C13 C14 H14 121.0 . .
C15 C14 C13 118.0(13) . .
C15 C14 H14 121.0 . .
C14 C15 C16 122.5(11) . .
C14 C15 O1 122.2(14) . .
O1 C15 C16 115.2(10) . .
C15 C16 C17 118.9(9) . .
C15 C16 C20 119.5(9) . .
C17 C16 C20 121.2(10) . .
C12 C17 C16 120.0(11) . .
C12 C17 C18 118.0(10) . .
C18 C17 C16 122.0(10) . .
C17 C18 H18 120.8 . .
C19 C18 C17 118.4(11) . .
C19 C18 H18 120.8 . .
C10 C19 H19 117.4 . .
C18 C19 C10 125.1(13) . .
C18 C19 H19 117.4 . .
C21 C20 C16 122.4(9) . .
C21 C20 C29 119.2(10) . .
C29 C20 C16 118.1(12) . .
C20 C21 C22 121.5(11) . .
C20 C21 O3 115.4(10) . .
O3 C21 C22 123.1(12) . .
C21 C22 H22 118.3 . .
C23 C22 C21 123.4(12) . .
C23 C22 H22 118.3 . .
C22 C23 H23 120.9 . .
C22 C23 C24 118.1(11) . .
C24 C23 H23 120.9 . .
C23 C24 C25 120.8(11) . .
C23 C24 C29 119.6(10) . .
C25 C24 C29 119.4(12) . .
C24 C25 H25 121.0 . .
C24 C25 C26 118.1(10) . .
C26 C25 H25 121.0 . .
C25 C26 C30 119.1(13) . .
C27 C26 C25 120.5(10) . .
C27 C26 C30 120.2(13) . .
C26 C27 H27 117.4 . .
C28 C27 C26 125.3(12) . .
C28 C27 H27 117.4 . .
C27 C28 H28 120.7 . .
C27 C28 C29 118.6(12) . .
C29 C28 H28 120.7 . .
C20 C29 C24 117.3(11) . .
C20 C29 C28 124.6(11) . .
C24 C29 C28 118.0(10) . .
C31 C30 C26 170.9(17) . .
C30 C31 C32 172.3(15) . .
C33 C32 C31 127.5(11) . .
C33 C32 C36 113.1(9) . .
C36 C32 C31 119.3(11) . .
C32 C33 H33 117.0 . .
C34 C33 C32 126.1(10) . .
C34 C33 H33 117.0 . .
C33 C34 H34 120.7 . .
C33 C34 N5 118.6(10) . .
N5 C34 H34 120.7 . .
C36 C35 H35 119.3 . .
N5 C35 H35 119.3 . .
N5 C35 C36 121.3(9) . .
C32 C36 H36 119.7 . .
C35 C36 C32 120.6(10) . .
C35 C36 H36 119.7 . .
C38 C37 H37 117.5 . .
C38 C37 N4 124.9(10) . .
N4 C37 H37 117.5 . .
C37 C38 H38 120.4 . .
C37 C38 C39 119.2(11) . .
C39 C38 H38 120.4 . .
C40 C39 C38 116.3(10) . .
C42 C39 C38 119.3(11) . .
C42 C39 C40 124.3(10) . .
C39 C40 H40 121.6 . .
C41 C40 C39 116.9(9) . .
C41 C40 H40 121.6 . .
C40 C41 H41 115.2 . .
N4 C41 C40 129.6(10) . .
N4 C41 H41 115.2 . .
C43 C42 C39 179.2(13) . .
C42 C43 C44 173.2(13) . .
C45 C44 C43 123.5(13) . .
C45 C44 C53 122.1(10) . .
C53 C44 C43 114.3(13) . .
C44 C45 H45 117.4 . .
C44 C45 C46 125.2(12) . .
C46 C45 H45 117.4 . .
C45 C46 C51 116.6(11) . .
C47 C46 C45 125.4(11) . .
C47 C46 C51 117.9(10) . .
C46 C47 H47 118.4 . .
C46 C47 C48 123.3(10) . .
C48 C47 H47 118.4 . .
C47 C48 H48 122.2 . .
C47 C48 C49 115.7(10) . .
C49 C48 H48 122.2 . .
C50 C49 C48 124.1(10) . .
C50 C49 O5 117.8(12) . .
O5 C49 C48 118.1(12) . .
C49 C50 C51 116.8(11) . .
C49 C50 C54 121.1(11) . .
C51 C50 C54 122.1(11) . .
C46 C51 C52 118.3(10) . .
C50 C51 C46 122.3(11) . .
C50 C51 C52 119.2(11) . .
C51 C52 H52 119.0 . .
C53 C52 C51 122.0(11) . .
C53 C52 H52 119.0 . .
C44 C53 H53 122.2 . .
C52 C53 C44 115.5(12) . .
C52 C53 H53 122.2 . .
C50 C54 C63 121.0(11) . .
C55 C54 C50 122.8(10) . .
C55 C54 C63 116.1(12) . .
C54 C55 C56 125.9(11) . .
C54 C55 O7 117.3(12) . .
C56 C55 O7 115.5(14) . .
C55 C56 H56 122.0 . .
C55 C56 C57 116.0(12) . .
C57 C56 H56 122.0 . .
C56 C57 H57 120.0 . .
C58 C57 C56 120.0(14) . .
C58 C57 H57 120.0 . .
C57 C58 C59 119.9(16) . .
C57 C58 C63 122.2(13) . .
C63 C58 C59 117.9(13) . .
C58 C59 H59 119.1 . .
C60 C59 C58 121.7(13) . .
C60 C59 H59 119.1 . .
C59 C60 C61 118.6(12) . .
C59 C60 C64 121.3(14) . .
C61 C60 C64 120.1(14) . .
C60 C61 H61 119.2 . .
C62 C61 C60 121.6(14) . .
C62 C61 H61 119.2 . .
C61 C62 H62 119.6 . .
C61 C62 C63 120.8(13) . .
C63 C62 H62 119.6 . .
C58 C63 C54 119.1(12) . .
C58 C63 C62 119.2(11) . .
C62 C63 C54 121.6(12) . .
C65 C64 C60 171.5(16) . .
C64 C65 C66 177.3(12) . .
C65 C66 C70 124.5(14) . .
C67 C66 C65 118.5(13) . .
C67 C66 C70 117.0(10) . .
C66 C67 H67 120.9 . .
C68 C67 C66 118.2(11) . .
C68 C67 H67 120.9 . .
C67 C68 H68 117.7 . .
N6 C68 C67 124.5(12) . .
N6 C68 H68 117.7 . .
C70 C69 H69 118.1 . .
C70 C69 N6 123.9(11) . .
N6 C69 H69 118.1 . .
C66 C70 H70 120.6 . .
C69 C70 C66 118.9(12) . .
C69 C70 H70 120.6 . .
H71A C71 H71B 108.1 . .
O1 C71 H71A 109.6 . .
O1 C71 H71B 109.6 . .
O1 C71 O2 110(2) . .
O2 C71 H71A 109.6 . .
O2 C71 H71B 109.6 . .
H72A C72 H72B 109.5 . .
H72A C72 H72C 109.5 . .
H72B C72 H72C 109.5 . .
O2 C72 H72A 109.5 . .
O2 C72 H72B 109.5 . .
O2 C72 H72C 109.5 . .
H73A C73 H73B 107.7 . .
O3 C73 H73A 108.8 . .
O3 C73 H73B 108.8 . .
O4 C73 H73A 108.8 . .
O4 C73 H73B 108.8 . .
O4 C73 O3 113.6(10) . .
H74A C74 H74B 109.5 . .
H74A C74 H74C 109.5 . .
H74B C74 H74C 109.5 . .
O4 C74 H74A 109.5 . .
O4 C74 H74B 109.5 . .
O4 C74 H74C 109.5 . .
H75A C75 H75B 105.3 . .
H75C C75 H75D 111.4 . .
O5 C75 H75A 103.5 . .
O5 C75 H75B 103.5 . .
O5 C75 H75C 114.2 . .
O5 C75 H75D 114.2 . .
O6A C75 H75A 103.5 . .
O6A C75 H75B 103.5 . .
O6A C75 O5 134.8(18) . .
O6B C75 H75C 114.2 . .
O6B C75 H75D 114.2 . .
O6B C75 O5 86.8(18) . .
H76A C76 H76B 109.5 . .
H76A C76 H76C 109.5 . .
H76B C76 H76C 109.5 . .
H76D C76 H76E 109.5 . .
H76D C76 H76F 109.5 . .
H76E C76 H76F 109.5 . .
O6A C76 H76A 109.5 . .
O6A C76 H76B 109.5 . .
O6A C76 H76C 109.5 . .
O6B C76 H76D 109.5 . .
O6B C76 H76E 109.5 . .
O6B C76 H76F 109.5 . .
H77A C77 H77B 109.4 . .
H77C C77 H77D 105.8 . .
O8A C77 H77A 111.7 . .
O8A C77 H77B 111.7 . .
O7 C77 H77A 111.7 . .
O7 C77 H77B 111.7 . .
O7 C77 H77C 104.8 . .
O7 C77 H77D 104.8 . .
O7 C77 O8A 101(2) . .
O8B C77 H77C 104.8 . .
O8B C77 H77D 104.8 . .
O8B C77 O7 129.7(17) . .
H78A C78A H78B 109.5 . .
H78A C78A H78C 109.5 . .
H78B C78A H78C 109.5 . .
O8A C78A H78A 109.5 . .
O8A C78A H78B 109.5 . .
O8A C78A H78C 109.5 . .
C77 O8A C78A 116(3) . .
N1 Fe1 N2 177.0(4) . .
N1 Fe1 N3 92.4(5) . .
N1 Fe1 N4 90.0(4) . .
N1 Fe1 N5 90.7(4) . 3_546
N1 Fe1 N6 89.5(4) . 3_454
N2 Fe1 N3 90.6(4) . .
N2 Fe1 N4 87.0(4) . .
N2 Fe1 N5 89.0(4) . 3_546
N2 Fe1 N6 90.7(4) . 3_454
N4 Fe1 N3 176.4(4) . .
N4 Fe1 N6 91.3(3) . 3_454
N5 Fe1 N3 89.8(4) 3_546 .
N5 Fe1 N4 87.5(3) 3_546 .
N5 Fe1 N6 178.8(4) 3_546 3_454
N6 Fe1 N3 91.4(4) 3_454 .
C1 N1 Fe1 168.9(11) . .
C2 N2 Fe1 172.3(9) . .
C3 N3 C7 123.7(10) . .
C3 N3 Fe1 124.1(9) . .
C7 N3 Fe1 111.7(9) . .
C37 N4 Fe1 121.8(7) . .
C41 N4 C37 112.7(9) . .
C41 N4 Fe1 124.7(7) . .
C34 N5 Fe1 117.6(7) . 3_454
C35 N5 C34 119.7(8) . .
C35 N5 Fe1 122.6(6) . 3_454
C68 N6 C69 117.4(9) . .
C68 N6 Fe1 118.5(9) . 3_546
C69 N6 Fe1 123.7(7) . 3_546
C15 O1 C71 120.1(11) . .
C71 O2 C72 117(2) . .
C21 O3 C73 120.6(9) . .
C73 O4 C74 111.3(12) . .
C49 O5 C75 116.5(11) . .
C77 O7 C55 117.8(10) . .
C75 O6A C76 105.4(17) . .
C76 O6B C75 95(2) . .
H78D C78B H78E 109.5 . .
H78D C78B H78F 109.5 . .
H78E C78B H78F 109.5 . .
O8B C78B H78D 109.5 . .
O8B C78B H78E 109.5 . .
O8B C78B H78F 109.5 . .
C77 O8B C78B 114(3) . .
C1 B1 H1A 109.5 . .
C1 B1 H1B 109.5 . .
C1 B1 H1C 109.5 . .
H1A B1 H1B 109.5 . .
H1A B1 H1C 109.5 . .
H1B B1 H1C 109.5 . .

loop_
_geom_bond_atom_site_label_1
_geom_bond_atom_site_label_2
_geom_bond_distance
_geom_bond_site_symmetry_2
B2 H2A 0.9800 .
B2 H2B 0.9800 .
B2 H2C 0.9800 .
B2 C2 1.566(17) .
C1 N1 1.181(16) .
C1 B1 1.608(19) .
C2 N2 1.115(12) .
C3 H3 0.9500 .
C3 C4 1.341(16) .
C3 N3 1.255(14) .
C4 H4 0.9500 .
C4 C5 1.268(18) .
C5 C6 1.39(2) .
C5 C8 1.458(18) .
C6 H6 0.9500 .
C6 C7 1.44(2) .
C7 H7 0.9500 .
C7 N3 1.412(14) .
C8 C9 1.222(18) .
C9 C10 1.429(19) .
C10 C11 1.319(18) .
C10 C19 1.457(18) .
C11 H11 0.9500 .
C11 C12 1.412(15) .
C12 C13 1.402(17) .
C12 C17 1.407(15) .
C13 H13 0.9500 .
C13 C14 1.411(16) .
C14 H14 0.9500 .
C14 C15 1.331(15) .
C15 C16 1.420(18) .
C15 O1 1.350(13) .
C16 C17 1.418(14) .
C16 C20 1.516(14) .
C17 C18 1.422(15) .
C18 H18 0.9500 .
C18 C19 1.290(15) .
C19 H19 0.9500 .
C20 C21 1.302(15) .
C20 C29 1.438(14) .
C21 C22 1.384(16) .
C21 O3 1.374(13) .
C22 H22 0.9500 .
C22 C23 1.339(15) .
C23 H23 0.9500 .
C23 C24 1.382(15) .
C24 C25 1.403(15) .
C24 C29 1.452(14) .
C25 H25 0.9500 .
C25 C26 1.428(17) .
C26 C27 1.351(16) .
C26 C30 1.473(17) .
C27 H27 0.9500 .
C27 C28 1.297(15) .
C28 H28 0.9500 .
C28 C29 1.467(15) .
C30 C31 1.171(16) .
C31 C32 1.434(17) .
C32 C33 1.381(14) .
C32 C36 1.416(15) .
C33 H33 0.9500 .
C33 C34 1.333(14) .
C34 H34 0.9500 .
C34 N5 1.375(12) .
C35 H35 0.9500 .
C35 C36 1.394(14) .
C35 N5 1.328(11) .
C36 H36 0.9500 .
C37 H37 0.9500 .
C37 C38 1.364(14) .
C37 N4 1.403(13) .
C38 H38 0.9500 .
C38 C39 1.441(15) .
C39 C40 1.415(14) .
C39 C42 1.341(15) .
C40 H40 0.9500 .
C40 C41 1.398(14) .
C41 H41 0.9500 .
C41 N4 1.288(13) .
C42 C43 1.190(16) .
C43 C44 1.523(19) .
C44 C45 1.314(16) .
C44 C53 1.424(18) .
C45 H45 0.9500 .
C45 C46 1.409(14) .
C46 C47 1.362(14) .
C46 C51 1.424(15) .
C47 H47 0.9500 .
C47 C48 1.395(14) .
C48 H48 0.9500 .
C48 C49 1.458(17) .
C49 C50 1.341(16) .
C49 O5 1.402(10) .
C50 C51 1.415(14) .
C50 C54 1.440(16) .
C51 C52 1.449(15) .
C52 H52 0.9500 .
C52 C53 1.426(16) .
C53 H53 0.9500 .
C54 C55 1.301(17) .
C54 C63 1.477(15) .
C55 C56 1.398(19) .
C55 O7 1.436(12) .
C56 H56 0.9500 .
C56 C57 1.42(2) .
C57 H57 0.9500 .
C57 C58 1.35(2) .
C58 C59 1.456(17) .
C58 C63 1.355(18) .
C59 H59 0.9500 .
C59 C60 1.307(17) .
C60 C61 1.411(18) .
C60 C64 1.472(16) .
C61 H61 0.9500 .
C61 C62 1.315(15) .
C62 H62 0.9500 .
C62 C63 1.410(17) .
C64 C65 1.182(13) .
C65 C66 1.413(17) .
C66 C67 1.415(18) .
C66 C70 1.421(18) .
C67 H67 0.9500 .
C67 C68 1.371(16) .
C68 H68 0.9500 .
C68 N6 1.304(13) .
C69 H69 0.9500 .
C69 C70 1.338(13) .
C69 N6 1.362(14) .
C70 H70 0.9500 .
C71 H71A 0.9900 .
C71 H71B 0.9900 .
C71 O1 1.35(2) .
C71 O2 1.46(3) .
C72 H72A 0.9800 .
C72 H72B 0.9800 .
C72 H72C 0.9800 .
C72 O2 1.56(3) .
C73 H73A 0.9900 .
C73 H73B 0.9900 .
C73 O3 1.422(13) .
C73 O4 1.389(14) .
C74 H74A 0.9800 .
C74 H74B 0.9800 .
C74 H74C 0.9800 .
C74 O4 1.455(17) .
C75 H75A 0.9900 .
C75 H75B 0.9900 .
C75 H75C 0.9900 .
C75 H75D 0.9900 .
C75 O5 1.54(2) .
C75 O6A 1.25(2) .
C75 O6B 1.52(3) .
C76 H76A 0.9800 .
C76 H76B 0.9800 .
C76 H76C 0.9800 .
C76 H76D 0.9800 .
C76 H76E 0.9800 .
C76 H76F 0.9800 .
C76 O6A 1.419(19) .
C76 O6B 1.36(2) .
C77 H77A 0.9900 .
C77 H77B 0.9900 .
C77 H77C 0.9900 .
C77 H77D 0.9900 .
C77 O8A 1.44(2) .
C77 O7 1.411(17) .
C77 O8B 1.38(2) .
C78A H78A 0.9800 .
C78A H78B 0.9800 .
C78A H78C 0.9800 .
C78A O8A 1.46(3) .
Fe1 N1 1.829(11) .
Fe1 N2 1.997(11) .
Fe1 N3 2.063(10) .
Fe1 N4 2.009(9) .
Fe1 N5 2.004(7) 3_546
Fe1 N6 2.039(8) 3_454
C78B H78D 0.9800 .
C78B H78E 0.9800 .
C78B H78F 0.9800 .
C78B O8B 1.42(2) .
B1 H1A 0.9800 .
B1 H1B 0.9800 .
B1 H1C 0.9800 .

loop_
_smtbx_masks_void_nr
_smtbx_masks_void_average_x
_smtbx_masks_void_average_y
_smtbx_masks_void_average_z
_smtbx_masks_void_volume
_smtbx_masks_void_count_electrons
1 0.000 0.402 -0.187 1549.0 333.7
2 0.500 0.902 -0.657 1549.0 333.7
